data_7223620
loop_
_publ_author_name
'Zhou, Qing-Fa'
'Ge, Fei-Fei'
'Chen, Qing-Qing'
'Lu, Tao'

_publ_section_title
;
 Construction of pyrazolo[5,1-a]isoindol-8(3aH)-one derivatives via
 phosphine-catalyzed cyclization of electron-deficient alkynes and N-amino
 substituted phthalimide
;
_journal_issue 2
_journal_name_full 'RSC Adv.'
_journal_page_first 1395
_journal_paper_doi 10.1039/C5RA17267E
_journal_volume 6
_journal_year 2016
_chemical_formula_sum 'C26 H23 N2 O5 S'
_chemical_formula_weight 475.52
_chemical_name_systematic
; 
 ? 
;
_space_group_IT_number 2
_symmetry_cell_setting triclinic
_symmetry_space_group_name_Hall '-P 1'
_symmetry_space_group_name_H-M 'P -1'
_atom_sites_solution_hydrogens geom
_atom_sites_solution_primary direct
_atom_sites_solution_secondary difmap
_audit_creation_method SHELXL-97
_audit_update_record
;
2014-06-13 deposited with the CCDC.
2015-12-14 downloaded from the CCDC.
;
_cell_angle_alpha 64.26(3)
_cell_angle_beta 64.90(3)
_cell_angle_gamma 89.98(3)
_cell_formula_units_Z 2
_cell_length_a 11.126(2)
_cell_length_b 11.135(2)
_cell_length_c 11.580(2)
_cell_measurement_reflns_used 25
_cell_measurement_temperature 293(2)
_cell_measurement_theta_max 13
_cell_measurement_theta_min 9
_cell_volume 1140.1(6)
_computing_structure_refinement 'SHELXL-97 (Sheldrick, 1997)'
_computing_structure_solution 'SHELXS-97 (Sheldrick, 1990)'
_diffrn_ambient_temperature 293(2)
_diffrn_measured_fraction_theta_full 1.000
_diffrn_measured_fraction_theta_max 1.000
_diffrn_measurement_device_type 'Nonius CAD4'
_diffrn_measurement_method \w/2\q
_diffrn_radiation_monochromator graphite
_diffrn_radiation_source 'fine-focus sealed tube'
_diffrn_radiation_type MoK\a
_diffrn_radiation_wavelength 0.71073
_diffrn_reflns_av_R_equivalents 0.0433
_diffrn_reflns_av_sigmaI/netI 0.0976
_diffrn_reflns_limit_h_max 0
_diffrn_reflns_limit_h_min -13
_diffrn_reflns_limit_k_max 13
_diffrn_reflns_limit_k_min -13
_diffrn_reflns_limit_l_max 12
_diffrn_reflns_limit_l_min -13
_diffrn_reflns_number 4425
_diffrn_reflns_theta_full 25.38
_diffrn_reflns_theta_max 25.38
_diffrn_reflns_theta_min 2.07
_diffrn_standards_decay_% 1
_diffrn_standards_interval_count 200
_diffrn_standards_interval_time 2h
_diffrn_standards_number 3
_exptl_absorpt_coefficient_mu 0.184
_exptl_absorpt_correction_T_max 0.9819
_exptl_absorpt_correction_T_min 0.9470
_exptl_absorpt_correction_type psi-scan
_exptl_absorpt_process_details '(North, Phillips & Mathews,1968)'
_exptl_crystal_density_diffrn 1.385
_exptl_crystal_density_method 'not measured'
_exptl_crystal_F_000 498
_exptl_crystal_size_max 0.30
_exptl_crystal_size_mid 0.20
_exptl_crystal_size_min 0.10
_refine_diff_density_max 0.563
_refine_diff_density_min -0.383
_refine_diff_density_rms 0.058
_refine_ls_extinction_method none
_refine_ls_goodness_of_fit_ref 1.000
_refine_ls_hydrogen_treatment constr
_refine_ls_matrix_type full
_refine_ls_number_parameters 307
_refine_ls_number_reflns 4190
_refine_ls_number_restraints 1
_refine_ls_restrained_S_all 1.019
_refine_ls_R_factor_all 0.1526
_refine_ls_R_factor_gt 0.0695
_refine_ls_shift/su_max 0.000
_refine_ls_shift/su_mean 0.000
_refine_ls_structure_factor_coef Fsqd
_refine_ls_weighting_details 'calc w=1/[\s^2^(Fo^2^)+(0.0800P)^2^+0.0000P] where P=(Fo^2^+2Fc^2^)/3'
_refine_ls_weighting_scheme calc
_refine_ls_wR_factor_gt 0.1456
_refine_ls_wR_factor_ref 0.1852
_reflns_number_gt 2148
_reflns_number_total 4190
_reflns_threshold_expression >2sigma(I)
_cod_data_source_file c5ra17267e2.cif
_cod_data_source_block x
_cod_depositor_comments
;
The following automatic conversions were performed:

'_symmetry_cell_setting' value 'Triclinic' changed to 'triclinic'
according to
/usr/data/users/saulius/crontab/automatic-downloads/rss-feeds/RSC/lib/dictionaries/cif_core.dic
dictionary named 'cif_core.dic' version 2.4.2 from 2011-04-26.

Automatic conversion script
Id: cif_fix_values 4268 2015-11-12 08:31:59Z antanas 
;
_cod_original_cell_volume 1140.1(4)
_cod_original_sg_symbol_H-M P-1
_cod_database_code 7223620

loop_
_symmetry_equiv_pos_as_xyz
'x, y, z'
'-x, -y, -z'

loop_
_atom_site_label
_atom_site_type_symbol
_atom_site_fract_x
_atom_site_fract_y
_atom_site_fract_z
_atom_site_U_iso_or_equiv
_atom_site_adp_type
_atom_site_occupancy
_atom_site_symmetry_multiplicity
_atom_site_calc_flag
_atom_site_refinement_flags
S S 0.75469(12) 0.96950(12) 0.46928(13) 0.0478(4) Uani 1 1 d .
O1 O 0.5875(3) 0.5580(3) 0.7423(3) 0.0557(9) Uani 1 1 d .
H1A H 0.5819 0.5548 0.8165 0.084 Uiso 1 1 calc R
N1 N 0.5804(4) 0.7537(3) 0.5476(4) 0.0437(9) Uani 1 1 d .
C1 C 0.5023(4) 0.6390(4) 0.7000(5) 0.0422(11) Uani 1 1 d .
N2 N 0.5939(4) 0.8785(3) 0.5513(4) 0.0430(9) Uani 1 1 d .
O2 O 0.5448(4) 0.8515(4) 0.3455(4) 0.0687(10) Uani 1 1 d .
C2 C 0.4035(5) 0.5579(5) 0.6865(5) 0.0498(12) Uani 1 1 d .
O3 O 0.3510(4) 0.5243(3) 1.0138(3) 0.0651(10) Uani 1 1 d .
C3 C 0.3173(5) 0.4331(5) 0.7868(6) 0.0694(16) Uani 1 1 d .
H3A H 0.3104 0.3862 0.8790 0.083 Uiso 1 1 calc R
O4 O 0.8194(3) 0.9712(3) 0.3329(3) 0.0665(10) Uani 1 1 d .
C4 C 0.2386(7) 0.3775(7) 0.7451(9) 0.097(2) Uani 1 1 d .
H4B H 0.1776 0.2930 0.8107 0.117 Uiso 1 1 calc R
O5 O 0.7369(3) 1.0923(3) 0.4782(4) 0.0672(10) Uani 1 1 d .
C5 C 0.2528(7) 0.4500(8) 0.6044(9) 0.089(2) Uani 1 1 d .
H5B H 0.2014 0.4126 0.5773 0.107 Uiso 1 1 calc R
C6 C 0.3406(6) 0.5742(7) 0.5071(7) 0.0769(17) Uani 1 1 d .
H6A H 0.3491 0.6220 0.4143 0.092 Uiso 1 1 calc R
C7 C 0.4155(5) 0.6274(5) 0.5474(5) 0.0515(12) Uani 1 1 d .
C8 C 0.5173(5) 0.7561(5) 0.4615(5) 0.0464(12) Uani 1 1 d .
C9 C 0.5061(4) 0.8492(4) 0.6959(4) 0.0419(11) Uani 1 1 d .
H9A H 0.4925 0.9148 0.7268 0.050 Uiso 1 1 calc R
C10 C 0.4444(4) 0.7160(4) 0.7837(5) 0.0415(11) Uani 1 1 d .
C11 C 0.3513(4) 0.6439(4) 0.9438(4) 0.0441(11) Uani 1 1 d .
C12 C 0.2655(4) 0.7181(4) 1.0136(4) 0.0412(11) Uani 1 1 d .
C13 C 0.2223(4) 0.8299(5) 0.9400(5) 0.0543(13) Uani 1 1 d .
H13A H 0.2496 0.8614 0.8420 0.065 Uiso 1 1 calc R
C14 C 0.1407(5) 0.8938(5) 1.0091(6) 0.0634(15) Uani 1 1 d .
H14A H 0.1128 0.9685 0.9581 0.076 Uiso 1 1 calc R
C15 C 0.0995(5) 0.8489(6) 1.1530(6) 0.0720(17) Uani 1 1 d .
H15A H 0.0444 0.8935 1.1995 0.086 Uiso 1 1 calc R
C16 C 0.1395(6) 0.7375(6) 1.2292(6) 0.0762(18) Uani 1 1 d .
H16A H 0.1102 0.7060 1.3275 0.091 Uiso 1 1 calc R
C17 C 0.2231(5) 0.6724(5) 1.1594(5) 0.0658(16) Uani 1 1 d .
H17A H 0.2509 0.5978 1.2106 0.079 Uiso 1 1 calc R
C18 C 0.8293(4) 0.8771(4) 0.5762(5) 0.0479(12) Uani 1 1 d .
C19 C 0.8260(5) 0.8995(5) 0.6838(5) 0.0574(13) Uani 1 1 d .
H19A H 0.7833 0.9660 0.7017 0.069 Uiso 1 1 calc R
C20 C 0.8857(5) 0.8238(6) 0.7668(5) 0.0654(15) Uani 1 1 d .
H20A H 0.8848 0.8422 0.8382 0.078 Uiso 1 1 calc R
C21 C 0.9457(5) 0.7234(5) 0.7466(5) 0.0569(14) Uani 1 1 d .
C22 C 0.9484(5) 0.7015(5) 0.6394(5) 0.0562(13) Uani 1 1 d .
H22A H 0.9908 0.6342 0.6235 0.067 Uiso 1 1 calc R
C23 C 0.8907(5) 0.7748(4) 0.5518(5) 0.0503(12) Uani 1 1 d .
H23A H 0.8930 0.7566 0.4799 0.060 Uiso 1 1 calc R
C24 C 1.0127(6) 0.6439(6) 0.8367(7) 0.099(2) Uani 1 1 d .
H24A H 1.0509 0.5785 0.8071 0.148 Uiso 1 1 calc R
H24B H 0.9461 0.5969 0.9375 0.148 Uiso 1 1 calc R
H24C H 1.0838 0.7059 0.8227 0.148 Uiso 1 1 calc R
C26 C 0.5119(9) 0.9477(8) 1.0689(8) 0.162(4) Uani 1 1 d D
H26A H 0.5788 0.9912 1.0801 0.194 Uiso 1 1 calc R
H26B H 0.4280 0.9022 1.1599 0.194 Uiso 1 1 calc R
C25 C 0.5608(5) 0.8639(6) 1.0096(6) 0.0583(15) Uani 1 1 d D
H25A H 0.5831 0.7897 1.0739 0.087 Uiso 1 1 calc R
H25B H 0.6410 0.9152 0.9177 0.087 Uiso 1 1 calc R
H25C H 0.4926 0.8281 0.9956 0.087 Uiso 1 1 calc R

loop_
_atom_site_aniso_label
_atom_site_aniso_U_11
_atom_site_aniso_U_22
_atom_site_aniso_U_33
_atom_site_aniso_U_23
_atom_site_aniso_U_13
_atom_site_aniso_U_12
S 0.0395(7) 0.0452(7) 0.0413(7) -0.0102(5) -0.0154(5) 0.0115(5)
O1 0.066(2) 0.060(2) 0.0486(19) -0.0277(17) -0.0323(18) 0.0337(18)
N1 0.046(2) 0.035(2) 0.037(2) -0.0119(17) -0.0158(18) 0.0136(17)
C1 0.047(3) 0.042(3) 0.043(3) -0.024(2) -0.021(2) 0.023(2)
N2 0.047(2) 0.043(2) 0.038(2) -0.0193(17) -0.0194(18) 0.0149(18)
O2 0.087(3) 0.076(3) 0.050(2) -0.033(2) -0.036(2) 0.034(2)
C2 0.048(3) 0.047(3) 0.052(3) -0.028(2) -0.017(2) 0.012(2)
O3 0.084(3) 0.049(2) 0.046(2) -0.0177(16) -0.0218(19) 0.0290(19)
C3 0.058(4) 0.060(3) 0.071(4) -0.030(3) -0.015(3) 0.001(3)
O4 0.050(2) 0.081(3) 0.0370(18) -0.0120(18) -0.0111(16) 0.0183(19)
C4 0.072(5) 0.080(5) 0.131(7) -0.070(5) -0.021(5) -0.001(4)
O5 0.055(2) 0.0399(19) 0.089(3) -0.0210(18) -0.030(2) 0.0116(16)
C5 0.095(5) 0.092(5) 0.127(6) -0.080(5) -0.062(5) 0.030(4)
C6 0.072(4) 0.091(5) 0.100(5) -0.067(4) -0.046(4) 0.035(4)
C7 0.056(3) 0.065(3) 0.064(3) -0.047(3) -0.036(3) 0.027(3)
C8 0.058(3) 0.056(3) 0.034(3) -0.023(2) -0.027(2) 0.026(3)
C9 0.038(3) 0.048(3) 0.041(3) -0.023(2) -0.018(2) 0.015(2)
C10 0.044(3) 0.039(2) 0.039(2) -0.015(2) -0.020(2) 0.017(2)
C11 0.045(3) 0.043(3) 0.034(2) -0.015(2) -0.014(2) 0.016(2)
C12 0.040(3) 0.041(2) 0.037(2) -0.016(2) -0.016(2) 0.015(2)
C13 0.041(3) 0.069(3) 0.040(3) -0.021(2) -0.014(2) 0.026(2)
C14 0.051(3) 0.065(3) 0.064(4) -0.028(3) -0.022(3) 0.031(3)
C15 0.067(4) 0.078(4) 0.067(4) -0.043(3) -0.020(3) 0.040(3)
C16 0.089(4) 0.097(5) 0.045(3) -0.038(3) -0.030(3) 0.049(4)
C17 0.071(4) 0.073(4) 0.037(3) -0.019(3) -0.019(3) 0.041(3)
C18 0.036(3) 0.043(3) 0.045(3) -0.011(2) -0.013(2) 0.006(2)
C19 0.065(3) 0.064(3) 0.055(3) -0.036(3) -0.030(3) 0.021(3)
C20 0.063(4) 0.079(4) 0.052(3) -0.027(3) -0.029(3) 0.009(3)
C21 0.050(3) 0.056(3) 0.044(3) -0.006(2) -0.024(3) 0.005(3)
C22 0.053(3) 0.058(3) 0.057(3) -0.025(3) -0.028(3) 0.023(3)
C23 0.050(3) 0.051(3) 0.046(3) -0.019(2) -0.025(2) 0.020(2)
C24 0.084(5) 0.096(5) 0.089(5) -0.001(4) -0.063(4) 0.017(4)
C26 0.164(9) 0.155(8) 0.100(7) 0.023(6) -0.094(7) -0.051(7)
C25 0.025(2) 0.100(4) 0.069(4) -0.055(3) -0.022(2) 0.012(3)

loop_
_atom_type_symbol
_atom_type_description
_atom_type_scat_dispersion_real
_atom_type_scat_dispersion_imag
_atom_type_scat_source
C C 0.0033 0.0016 'International Tables Vol C Tables 4.2.6.8 and 6.1.1.4'
H H 0.0000 0.0000 'International Tables Vol C Tables 4.2.6.8 and 6.1.1.4'
N N 0.0061 0.0033 'International Tables Vol C Tables 4.2.6.8 and 6.1.1.4'
O O 0.0106 0.0060 'International Tables Vol C Tables 4.2.6.8 and 6.1.1.4'
S S 0.1246 0.1234 'International Tables Vol C Tables 4.2.6.8 and 6.1.1.4'

loop_
_geom_angle_atom_site_label_1
_geom_angle_atom_site_label_2
_geom_angle_atom_site_label_3
_geom_angle
_geom_angle_site_symmetry_1
_geom_angle_site_symmetry_3
O4 S O5 121.4(2) . .
O4 S N2 104.9(2) . .
O5 S N2 103.79(19) . .
O4 S C18 109.8(2) . .
O5 S C18 109.3(2) . .
N2 S C18 106.56(19) . .
C1 O1 H1A 109.5 . .
N2 N1 C8 112.8(3) . .
N2 N1 C1 109.0(3) . .
C8 N1 C1 110.9(4) . .
O1 C1 N1 111.2(3) . .
O1 C1 C10 113.7(4) . .
N1 C1 C10 101.6(3) . .
O1 C1 C2 109.9(3) . .
N1 C1 C2 101.8(3) . .
C10 C1 C2 117.6(4) . .
C9 N2 N1 106.3(3) . .
C9 N2 S 118.3(3) . .
N1 N2 S 116.1(3) . .
C3 C2 C7 121.4(5) . .
C3 C2 C1 128.5(5) . .
C7 C2 C1 110.0(4) . .
C2 C3 C4 117.4(6) . .
C2 C3 H3A 121.3 . .
C4 C3 H3A 121.3 . .
C5 C4 C3 119.9(6) . .
C5 C4 H4B 120.0 . .
C3 C4 H4B 120.0 . .
C6 C5 C4 121.0(6) . .
C6 C5 H5B 119.5 . .
C4 C5 H5B 119.5 . .
C7 C6 C5 119.0(6) . .
C7 C6 H6A 120.5 . .
C5 C6 H6A 120.5 . .
C6 C7 C2 121.4(5) . .
C6 C7 C8 128.6(5) . .
C2 C7 C8 110.0(4) . .
O2 C8 N1 123.4(5) . .
O2 C8 C7 130.5(5) . .
N1 C8 C7 106.1(4) . .
C10 C9 N2 112.4(4) . .
C10 C9 H9A 123.8 . .
N2 C9 H9A 123.8 . .
C9 C10 C11 128.5(4) . .
C9 C10 C1 108.7(4) . .
C11 C10 C1 122.0(4) . .
O3 C11 C12 121.8(4) . .
O3 C11 C10 118.1(4) . .
C12 C11 C10 120.0(4) . .
C17 C12 C13 118.5(4) . .
C17 C12 C11 118.6(4) . .
C13 C12 C11 122.8(4) . .
C14 C13 C12 121.0(4) . .
C14 C13 H13A 119.5 . .
C12 C13 H13A 119.5 . .
C13 C14 C15 120.3(5) . .
C13 C14 H14A 119.8 . .
C15 C14 H14A 119.8 . .
C14 C15 C16 120.0(5) . .
C14 C15 H15A 120.0 . .
C16 C15 H15A 120.0 . .
C15 C16 C17 120.0(5) . .
C15 C16 H16A 120.0 . .
C17 C16 H16A 120.0 . .
C12 C17 C16 120.1(4) . .
C12 C17 H17A 119.9 . .
C16 C17 H17A 119.9 . .
C19 C18 C23 119.7(4) . .
C19 C18 S 121.9(4) . .
C23 C18 S 118.4(4) . .
C18 C19 C20 120.3(5) . .
C18 C19 H19A 119.9 . .
C20 C19 H19A 119.9 . .
C21 C20 C19 121.6(5) . .
C21 C20 H20A 119.2 . .
C19 C20 H20A 119.2 . .
C22 C21 C20 117.8(5) . .
C22 C21 C24 121.5(5) . .
C20 C21 C24 120.6(5) . .
C21 C22 C23 123.2(5) . .
C21 C22 H22A 118.4 . .
C23 C22 H22A 118.4 . .
C22 C23 C18 117.4(4) . .
C22 C23 H23A 121.3 . .
C18 C23 H23A 121.3 . .
C21 C24 H24A 109.5 . .
C21 C24 H24B 109.5 . .
H24A C24 H24B 109.5 . .
C21 C24 H24C 109.5 . .
H24A C24 H24C 109.5 . .
H24B C24 H24C 109.5 . .
C25 C26 C26 93.2(7) . 2_677
C25 C26 H26A 113.1 . .
C26 C26 H26A 113.1 2_677 .
C25 C26 H26B 113.1 . .
C26 C26 H26B 113.1 2_677 .
H26A C26 H26B 110.5 . .
C26 C25 H25A 109.5 . .
C26 C25 H25B 109.5 . .
H25A C25 H25B 109.5 . .
C26 C25 H25C 109.5 . .
H25A C25 H25C 109.5 . .
H25B C25 H25C 109.5 . .

loop_
_geom_bond_atom_site_label_1
_geom_bond_atom_site_label_2
_geom_bond_distance
_geom_bond_site_symmetry_2
S O4 1.422(3) .
S O5 1.423(3) .
S N2 1.689(4) .
S C18 1.745(5) .
O1 C1 1.401(5) .
O1 H1A 0.8200 .
N1 N2 1.419(4) .
N1 C8 1.435(5) .
N1 C1 1.498(5) .
C1 C10 1.510(5) .
C1 C2 1.521(6) .
N2 C9 1.415(5) .
O2 C8 1.200(5) .
C2 C3 1.362(6) .
C2 C7 1.395(6) .
O3 C11 1.222(4) .
C3 C4 1.414(8) .
C3 H3A 0.9300 .
C4 C5 1.403(9) .
C4 H4B 0.9300 .
C5 C6 1.361(8) .
C5 H5B 0.9300 .
C6 C7 1.354(7) .
C6 H6A 0.9300 .
C7 C8 1.461(7) .
C9 C10 1.343(6) .
C9 H9A 0.9300 .
C10 C11 1.495(6) .
C11 C12 1.472(6) .
C12 C17 1.382(6) .
C12 C13 1.391(6) .
C13 C14 1.360(6) .
C13 H13A 0.9300 .
C14 C15 1.366(7) .
C14 H14A 0.9300 .
C15 C16 1.377(7) .
C15 H15A 0.9300 .
C16 C17 1.384(6) .
C16 H16A 0.9300 .
C17 H17A 0.9300 .
C18 C19 1.359(6) .
C18 C23 1.399(6) .
C19 C20 1.384(6) .
C19 H19A 0.9300 .
C20 C21 1.358(7) .
C20 H20A 0.9300 .
C21 C22 1.353(6) .
C21 C24 1.513(7) .
C22 C23 1.392(6) .
C22 H22A 0.9300 .
C23 H23A 0.9300 .
C24 H24A 0.9600 .
C24 H24B 0.9600 .
C24 H24C 0.9600 .
C26 C25 1.370(7) .
C26 C26 1.649(13) 2_677
C26 H26A 0.9700 .
C26 H26B 0.9700 .
C25 H25A 0.9600 .
C25 H25B 0.9600 .
C25 H25C 0.9600 .

loop_
_geom_torsion_atom_site_label_1
_geom_torsion_atom_site_label_2
_geom_torsion_atom_site_label_3
_geom_torsion_atom_site_label_4
_geom_torsion
N2 N1 C1 O1 -107.5(4)
C8 N1 C1 O1 127.7(4)
N2 N1 C1 C10 13.7(4)
C8 N1 C1 C10 -111.1(4)
N2 N1 C1 C2 135.5(3)
C8 N1 C1 C2 10.7(4)
C8 N1 N2 C9 112.7(4)
C1 N1 N2 C9 -10.9(4)
C8 N1 N2 S -113.3(3)
C1 N1 N2 S 123.1(3)
O4 S N2 C9 175.0(3)
O5 S N2 C9 -56.7(3)
C18 S N2 C9 58.6(4)
O4 S N2 N1 46.7(3)
O5 S N2 N1 175.0(3)
C18 S N2 N1 -69.7(3)
O1 C1 C2 C3 53.5(6)
N1 C1 C2 C3 171.4(5)
C10 C1 C2 C3 -78.7(6)
O1 C1 C2 C7 -123.7(4)
N1 C1 C2 C7 -5.7(4)
C10 C1 C2 C7 104.2(4)
C7 C2 C3 C4 -1.0(8)
C1 C2 C3 C4 -177.9(5)
C2 C3 C4 C5 0.9(9)
C3 C4 C5 C6 -0.6(10)
C4 C5 C6 C7 0.4(9)
C5 C6 C7 C2 -0.5(8)
C5 C6 C7 C8 178.6(5)
C3 C2 C7 C6 0.9(7)
C1 C2 C7 C6 178.3(4)
C3 C2 C7 C8 -178.4(4)
C1 C2 C7 C8 -1.0(5)
N2 N1 C8 O2 43.1(6)
C1 N1 C8 O2 165.7(4)
N2 N1 C8 C7 -134.2(4)
C1 N1 C8 C7 -11.6(4)
C6 C7 C8 O2 11.5(9)
C2 C7 C8 O2 -169.4(5)
C6 C7 C8 N1 -171.5(5)
C2 C7 C8 N1 7.7(5)
N1 N2 C9 C10 3.1(5)
S N2 C9 C10 -129.7(3)
N2 C9 C10 C11 176.3(4)
N2 C9 C10 C1 6.0(5)
O1 C1 C10 C9 107.7(4)
N1 C1 C10 C9 -11.9(4)
C2 C1 C10 C9 -121.9(4)
O1 C1 C10 C11 -63.4(5)
N1 C1 C10 C11 177.1(4)
C2 C1 C10 C11 67.1(5)
C9 C10 C11 O3 -149.3(5)
C1 C10 C11 O3 19.8(6)
C9 C10 C11 C12 29.3(7)
C1 C10 C11 C12 -161.6(4)
O3 C11 C12 C17 23.7(7)
C10 C11 C12 C17 -154.9(5)
O3 C11 C12 C13 -154.6(5)
C10 C11 C12 C13 26.9(7)
C17 C12 C13 C14 0.3(7)
C11 C12 C13 C14 178.6(5)
C12 C13 C14 C15 -0.1(8)
C13 C14 C15 C16 -0.6(9)
C14 C15 C16 C17 1.0(9)
C13 C12 C17 C16 0.0(8)
C11 C12 C17 C16 -178.3(5)
C15 C16 C17 C12 -0.7(9)
O4 S C18 C19 155.0(4)
O5 S C18 C19 19.6(5)
N2 S C18 C19 -91.9(4)
O4 S C18 C23 -26.7(4)
O5 S C18 C23 -162.1(3)
N2 S C18 C23 86.3(4)
C23 C18 C19 C20 1.5(7)
S C18 C19 C20 179.7(4)
C18 C19 C20 C21 -1.8(8)
C19 C20 C21 C22 1.6(8)
C19 C20 C21 C24 178.8(5)
C20 C21 C22 C23 -1.3(8)
C24 C21 C22 C23 -178.4(5)
C21 C22 C23 C18 1.0(7)
C19 C18 C23 C22 -1.1(7)
S C18 C23 C22 -179.4(4)
